data_4318597
loop_
_publ_author_name
'Taichi Miyaji'
'Masato Kujime'
'Shiro Hikichi'
'Yoshihiko Moro-oka'
'Munetaka Akita'

_publ_section_title
;
 Synthesis and Characterization of a Series of (Hydroperoxo)-,
 (Alkylperoxo)-, and (\m-Peroxo)palladium Complexes Containing the
 Hydrotris(3,5-diisopropylpyrazolyl)borato Ligand (TpiPr2):
 (TpiPr2)(py)Pd-OO-X [X = H, t-Bu, Pd(TpiPr2)(py)] and
 (TpiPr2)(py)Pd-(\m-\k1:\k2-OO)-PdTpiPr2
;
_journal_name_full 'Inorganic Chemistry'
_journal_page_first 5286
_journal_page_last 5295
_journal_paper_doi 10.1021/ic020355e
_journal_volume 41
_journal_year 2002
_chemical_formula_sum 'C63 H107 B2 N13 O3 Pd2'
_chemical_formula_weight 1329.04
_chemical_name_common 'compound 5'
_chemical_name_systematic
;
    ?
;
_space_group_IT_number 2
_symmetry_cell_setting triclinic
_symmetry_space_group_name_Hall '-P 1'
_symmetry_space_group_name_H-M 'P -1'
_atom_sites_solution_hydrogens geom
_atom_sites_solution_primary direct
_atom_sites_solution_secondary difmap
_audit_creation_method SHELXL-97
_cell_angle_alpha 92.24(4)
_cell_angle_beta 104.75(3)
_cell_angle_gamma 106.99(2)
_cell_formula_units_Z 2
_cell_length_a 14.324(7)
_cell_length_b 20.487(8)
_cell_length_c 13.161(8)
_cell_measurement_temperature 213(2)
_cell_volume 3545(3)
_computing_structure_refinement 'SHELXL-97 (Sheldrick, 1997)'
_computing_structure_solution 'SHELXS-97 (Sheldrick, 1990)'
_diffrn_ambient_temperature 213(2)
_diffrn_measured_fraction_theta_full 0.748
_diffrn_measured_fraction_theta_max 0.748
_diffrn_radiation_monochromator graphite
_diffrn_radiation_source 'fine-focus sealed tube'
_diffrn_radiation_type MoK\a
_diffrn_radiation_wavelength 0.71070
_diffrn_reflns_av_R_equivalents 0.0000
_diffrn_reflns_av_sigmaI/netI 0.0911
_diffrn_reflns_limit_h_max 18
_diffrn_reflns_limit_h_min 0
_diffrn_reflns_limit_k_max 24
_diffrn_reflns_limit_k_min -26
_diffrn_reflns_limit_l_max 15
_diffrn_reflns_limit_l_min -16
_diffrn_reflns_number 11614
_diffrn_reflns_theta_full 27.02
_diffrn_reflns_theta_max 27.02
_diffrn_reflns_theta_min 1.55
_exptl_absorpt_coefficient_mu 0.557
_exptl_crystal_density_diffrn 1.245
_exptl_crystal_density_method 'not measured'
_exptl_crystal_F_000 1404
_refine_diff_density_max 0.703
_refine_diff_density_min -1.910
_refine_diff_density_rms 0.132
_refine_ls_extinction_method none
_refine_ls_goodness_of_fit_ref 1.320
_refine_ls_hydrogen_treatment mixed
_refine_ls_matrix_type full
_refine_ls_number_parameters 788
_refine_ls_number_reflns 11614
_refine_ls_number_restraints 0
_refine_ls_restrained_S_all 1.320
_refine_ls_R_factor_all 0.1013
_refine_ls_R_factor_gt 0.0827
_refine_ls_shift/su_max 0.038
_refine_ls_shift/su_mean 0.002
_refine_ls_structure_factor_coef Fsqd
_refine_ls_weighting_details 'calc w=1/[\s^2^(Fo^2^)+(0.1000P)^2^+0.0000P] where P=(Fo^2^+2Fc^2^)/3'
_refine_ls_weighting_scheme calc
_refine_ls_wR_factor_gt 0.2148
_refine_ls_wR_factor_ref 0.2345
_reflns_number_gt 9471
_reflns_number_total 11614
_reflns_threshold_expression >2sigma(I)
_cod_data_source_file ic020355e_4.cif
_cod_data_source_block shelxl
_cod_database_code 4318597

loop_
_symmetry_equiv_pos_as_xyz
'x, y, z'
'-x, -y, -z'

loop_
_atom_site_label
_atom_site_type_symbol
_atom_site_fract_x
_atom_site_fract_y
_atom_site_fract_z
_atom_site_U_iso_or_equiv
_atom_site_adp_type
_atom_site_occupancy
_atom_site_symmetry_multiplicity
_atom_site_calc_flag
_atom_site_refinement_flags
_atom_site_disorder_assembly
_atom_site_disorder_group
Pd1 Pd 1.07370(4) 0.35509(3) 0.27694(4) 0.03416(17) Uani 1 1 d . . .
Pd2 Pd 0.96234(4) 0.17655(3) 0.14336(5) 0.03833(18) Uani 1 1 d . . .
O1 O 1.0750(4) 0.2629(3) 0.2244(4) 0.0434(12) Uani 1 1 d . . .
O2 O 1.0543(4) 0.2073(3) 0.2874(4) 0.0471(13) Uani 1 1 d . . .
O83 O 0.3712(11) 0.1380(9) 0.5495(15) 0.174(7) Uani 1 1 d . . .
N11 N 1.1000(4) 0.4545(3) 0.3209(5) 0.0380(14) Uani 1 1 d . . .
N12 N 1.2015(4) 0.4947(3) 0.3611(5) 0.0373(14) Uani 1 1 d . . .
N21 N 1.1523(4) 0.3539(3) 0.4263(5) 0.0364(14) Uani 1 1 d . . .
N22 N 1.2485(4) 0.4026(3) 0.4617(5) 0.0371(14) Uani 1 1 d . . .
N31 N 1.2894(5) 0.4624(4) 0.2045(6) 0.0496(17) Uani 1 1 d . . .
N32 N 1.2919(4) 0.4225(3) 0.2879(5) 0.0346(13) Uani 1 1 d . . .
N41 N 0.9992(4) 0.3633(3) 0.1273(5) 0.0362(14) Uani 1 1 d . . .
N51 N 0.8765(5) 0.0758(3) 0.1269(5) 0.0447(16) Uani 1 1 d . . .
N52 N 0.7821(5) 0.0519(3) 0.0589(5) 0.0452(16) Uani 1 1 d . . .
N61 N 0.8999(5) 0.1768(3) -0.0132(5) 0.0415(15) Uani 1 1 d . . .
N62 N 0.7990(5) 0.1422(4) -0.0645(5) 0.0467(16) Uani 1 1 d . . .
N71 N 0.6867(5) 0.2059(4) 0.0330(6) 0.0501(17) Uani 1 1 d . . .
N72 N 0.7099(5) 0.1509(3) 0.0777(5) 0.0439(16) Uani 1 1 d . . .
C11 C 1.0447(5) 0.4974(4) 0.3136(6) 0.0383(16) Uani 1 1 d . . .
C12 C 1.1084(6) 0.5640(4) 0.3480(6) 0.0391(16) Uani 1 1 d . . .
C13 C 1.2072(5) 0.5601(4) 0.3781(6) 0.0372(16) Uani 1 1 d . . .
C14 C 0.9295(6) 0.4714(4) 0.2764(7) 0.0467(19) Uani 1 1 d . . .
C15 C 0.8852(7) 0.4171(6) 0.3392(10) 0.078(3) Uani 1 1 d . . .
H4 H 0.8125 0.4016 0.3123 0.078 Uiso 1 1 calc R . .
H5 H 0.9043 0.4359 0.4122 0.078 Uiso 1 1 calc R . .
H6 H 0.9106 0.3790 0.3333 0.078 Uiso 1 1 calc R . .
C16 C 0.8860(7) 0.5309(5) 0.2763(9) 0.067(3) Uani 1 1 d . . .
H7 H 0.8887 0.5456 0.3475 0.067 Uiso 1 1 calc R . .
H8 H 0.8166 0.5162 0.2334 0.067 Uiso 1 1 calc R . .
H9 H 0.9251 0.5685 0.2480 0.067 Uiso 1 1 calc R . .
C17 C 1.3044(5) 0.6197(4) 0.4123(6) 0.0415(18) Uani 1 1 d . . .
C18 C 1.2963(9) 0.6744(6) 0.4861(11) 0.088(4) Uani 1 1 d . . .
H11 H 1.3628 0.7061 0.5189 0.088 Uiso 1 1 calc R . .
H12 H 1.2673 0.6534 0.5396 0.088 Uiso 1 1 calc R . .
H13 H 1.2537 0.6986 0.4469 0.088 Uiso 1 1 calc R . .
C19 C 1.3370(8) 0.6496(6) 0.3196(9) 0.078(3) Uani 1 1 d . . .
H14 H 1.4065 0.6785 0.3433 0.078 Uiso 1 1 calc R . .
H15 H 1.2946 0.6763 0.2885 0.078 Uiso 1 1 calc R . .
H16 H 1.3307 0.6130 0.2680 0.078 Uiso 1 1 calc R . .
C21 C 1.1364(6) 0.3178(4) 0.5052(6) 0.0418(18) Uani 1 1 d . . .
C22 C 1.2216(6) 0.3435(4) 0.5939(6) 0.0434(18) Uani 1 1 d . . .
C23 C 1.2910(6) 0.3957(4) 0.5634(6) 0.0391(16) Uani 1 1 d . . .
C24 C 1.0374(5) 0.2629(4) 0.4939(6) 0.0391(17) Uani 1 1 d . . .
C25 C 1.0549(8) 0.1981(5) 0.5344(8) 0.061(2) Uani 1 1 d . . .
H19 H 0.9909 0.1625 0.5211 0.061 Uiso 1 1 calc R . .
H20 H 1.0876 0.2072 0.6091 0.061 Uiso 1 1 calc R . .
H21 H 1.0975 0.1836 0.4987 0.061 Uiso 1 1 calc R . .
C26 C 0.9722(7) 0.2886(5) 0.5522(7) 0.055(2) Uani 1 1 d . . .
H22 H 1.0125 0.3088 0.6227 0.055 Uiso 1 1 calc R . .
H23 H 0.9154 0.2507 0.5557 0.055 Uiso 1 1 calc R . .
H24 H 0.9481 0.3224 0.5149 0.055 Uiso 1 1 calc R . .
C27 C 1.3942(6) 0.4412(4) 0.6264(6) 0.0434(18) Uani 1 1 d . . .
C28 C 1.4455(7) 0.4017(5) 0.7058(8) 0.066(3) Uani 1 1 d . . .
H26 H 1.4186 0.3993 0.7659 0.066 Uiso 1 1 calc R . .
H27 H 1.5174 0.4249 0.7285 0.066 Uiso 1 1 calc R . .
H28 H 1.4327 0.3560 0.6733 0.066 Uiso 1 1 calc R . .
C29 C 1.3901(7) 0.5068(5) 0.6805(7) 0.053(2) Uani 1 1 d . . .
H29 H 1.4577 0.5347 0.7187 0.053 Uiso 1 1 calc R . .
H30 H 1.3493 0.4954 0.7289 0.053 Uiso 1 1 calc R . .
H31 H 1.3607 0.5319 0.6282 0.053 Uiso 1 1 calc R . .
C31 C 1.3050(7) 0.4271(5) 0.1287(7) 0.055(2) Uani 1 1 d . . .
C32 C 1.3202(7) 0.3649(5) 0.1597(7) 0.052(2) Uani 1 1 d . . .
C33 C 1.3111(6) 0.3638(4) 0.2613(6) 0.0424(18) Uani 1 1 d . . .
C34 C 1.3015(11) 0.4532(8) 0.0213(9) 0.092(4) Uani 1 1 d . . .
C35 C 1.3008(12) 0.5224(7) 0.0205(10) 0.097(4) Uani 1 1 d . . .
H34 H 1.3684 0.5530 0.0518 0.097 Uiso 1 1 calc R . .
H35 H 1.2565 0.5300 0.0603 0.097 Uiso 1 1 calc R . .
H36 H 1.2770 0.5311 -0.0512 0.097 Uiso 1 1 calc R . .
C36 C 1.3720(14) 0.4297(10) -0.0298(12) 0.144(8) Uani 1 1 d . . .
H37 H 1.3607 0.3814 -0.0262 0.144 Uiso 1 1 calc R . .
H38 H 1.4413 0.4547 0.0071 0.144 Uiso 1 1 calc R . .
H39 H 1.3585 0.4382 -0.1025 0.144 Uiso 1 1 calc R . .
C37 C 1.3257(5) 0.3107(4) 0.3325(6) 0.0435(18) Uani 1 1 d . . .
C38 C 1.4325(7) 0.3328(5) 0.4064(7) 0.056(2) Uani 1 1 d . . .
H41 H 1.4416 0.2966 0.4481 0.056 Uiso 1 1 calc R . .
H42 H 1.4428 0.3734 0.4523 0.056 Uiso 1 1 calc R . .
H43 H 1.4808 0.3425 0.3657 0.056 Uiso 1 1 calc R . .
C39 C 1.3029(7) 0.2400(5) 0.2707(8) 0.063(3) Uani 1 1 d . . .
H44 H 1.2371 0.2277 0.2204 0.063 Uiso 1 1 calc R . .
H45 H 1.3040 0.2062 0.3191 0.063 Uiso 1 1 calc R . .
H46 H 1.3535 0.2420 0.2341 0.063 Uiso 1 1 calc R . .
C42 C 0.9049(6) 0.3218(4) 0.0785(6) 0.0415(17) Uani 1 1 d . . .
C43 C 0.8532(6) 0.3276(5) -0.0230(6) 0.0467(19) Uani 1 1 d . . .
C44 C 0.9027(6) 0.3773(5) -0.0757(7) 0.056(2) Uani 1 1 d . . .
C45 C 0.9989(7) 0.4198(5) -0.0261(7) 0.054(2) Uani 1 1 d . . .
C46 C 1.0466(5) 0.4119(4) 0.0753(7) 0.0424(18) Uani 1 1 d . . .
C51 C 0.9042(7) 0.0245(4) 0.1695(8) 0.057(2) Uani 1 1 d . . .
C52 C 0.8208(7) -0.0358(5) 0.1307(10) 0.072(3) Uani 1 1 d . . .
C53 C 0.7471(7) -0.0174(5) 0.0560(9) 0.062(3) Uani 1 1 d . . .
C54 C 1.0044(8) 0.0336(5) 0.2466(10) 0.076(3) Uani 1 1 d . . .
C55 C 0.9978(11) -0.0083(9) 0.3349(13) 0.142(8) Uani 1 1 d . . .
H55 H 0.9422 -0.0052 0.3609 0.142 Uiso 1 1 calc R . .
H56 H 1.0600 0.0084 0.3909 0.142 Uiso 1 1 calc R . .
H57 H 0.9868 -0.0554 0.3103 0.142 Uiso 1 1 calc R . .
C56 C 1.0756(10) 0.0205(9) 0.1873(13) 0.123(6) Uani 1 1 d . . .
H58 H 1.0606 -0.0281 0.1705 0.123 Uiso 1 1 calc R . .
H59 H 1.1445 0.0398 0.2305 0.123 Uiso 1 1 calc R . .
H60 H 1.0672 0.0415 0.1230 0.123 Uiso 1 1 calc R . .
C57 C 0.6450(7) -0.0615(5) -0.0136(10) 0.069(3) Uani 1 1 d . . .
C58 C 0.599(2) -0.1157(16) 0.062(3) 0.113(13) Uani 0.46 1 d P . .
C58A C 0.5633(12) -0.0694(14) 0.034(2) 0.091(9) Uani 0.54 1 d P . .
C59 C 0.647(2) -0.0865(19) -0.102(2) 0.093(10) Uani 0.46 1 d P . .
C59A C 0.6530(17) -0.1327(11) -0.059(2) 0.092(9) Uani 0.54 1 d P . .
C61 C 0.9442(7) 0.2009(5) -0.0873(6) 0.051(2) Uani 1 1 d . . .
C62 C 0.8745(7) 0.1843(5) -0.1867(7) 0.057(2) Uani 1 1 d . . .
C63 C 0.7841(7) 0.1449(5) -0.1697(7) 0.054(2) Uani 1 1 d . . .
C64 C 1.0566(7) 0.2395(5) -0.0585(7) 0.056(2) Uani 1 1 d . . .
C65 C 1.1198(8) 0.1925(6) -0.0329(10) 0.080(3) Uani 1 1 d . . .
H70 H 1.0991 0.1647 0.0193 0.080 Uiso 1 1 calc R . .
H71 H 1.1901 0.2193 -0.0058 0.080 Uiso 1 1 calc R . .
H72 H 1.1108 0.1634 -0.0959 0.080 Uiso 1 1 calc R . .
C66 C 1.0863(9) 0.2805(7) -0.1434(10) 0.093(4) Uani 1 1 d . . .
H73 H 1.1519 0.3141 -0.1145 0.093 Uiso 1 1 calc R . .
H74 H 1.0370 0.3034 -0.1706 0.093 Uiso 1 1 calc R . .
H75 H 1.0888 0.2504 -0.1997 0.093 Uiso 1 1 calc R . .
C67 C 0.6819(9) 0.1129(6) -0.2478(8) 0.069(3) Uani 1 1 d . . .
C68 C 0.6956(11) 0.1062(8) -0.3616(9) 0.102(5) Uani 1 1 d . . .
H77 H 0.7443 0.0825 -0.3618 0.102 Uiso 1 1 calc R . .
H78 H 0.7193 0.1512 -0.3821 0.102 Uiso 1 1 calc R . .
H79 H 0.6316 0.0808 -0.4107 0.102 Uiso 1 1 calc R . .
C69 C 0.6100(9) 0.1536(7) -0.2460(10) 0.089(4) Uani 1 1 d . . .
H80 H 0.6326 0.1962 -0.2740 0.089 Uiso 1 1 calc R . .
H81 H 0.6086 0.1630 -0.1745 0.089 Uiso 1 1 calc R . .
H82 H 0.5430 0.1276 -0.2884 0.089 Uiso 1 1 calc R . .
C71 C 0.6581(6) 0.2376(4) 0.1036(8) 0.050(2) Uani 1 1 d . . .
C72 C 0.6623(7) 0.2040(5) 0.1935(8) 0.058(2) Uani 1 1 d . . .
C73 C 0.6957(6) 0.1482(5) 0.1763(7) 0.053(2) Uani 1 1 d . . .
C74 C 0.6276(7) 0.3006(5) 0.0792(10) 0.068(3) Uani 1 1 d . . .
C75 C 0.5782(9) 0.3214(6) 0.1610(11) 0.087(4) Uani 1 1 d . . .
H85 H 0.6247 0.3294 0.2305 0.087 Uiso 1 1 calc R . .
H86 H 0.5172 0.2851 0.1589 0.087 Uiso 1 1 calc R . .
H87 H 0.5617 0.3627 0.1446 0.087 Uiso 1 1 calc R . .
C76 C 0.5591(10) 0.2930(6) -0.0316(10) 0.090(4) Uani 1 1 d . . .
H88 H 0.5348 0.3320 -0.0403 0.090 Uiso 1 1 calc R . .
H89 H 0.5024 0.2518 -0.0431 0.090 Uiso 1 1 calc R . .
H90 H 0.5964 0.2903 -0.0819 0.090 Uiso 1 1 calc R . .
C77 C 0.7074(7) 0.0947(5) 0.2479(7) 0.057(2) Uani 1 1 d . . .
C78 C 0.7831(13) 0.1257(9) 0.3517(11) 0.137(7) Uani 1 1 d . . .
H92 H 0.8301 0.0999 0.3692 0.137 Uiso 1 1 calc R . .
H93 H 0.7486 0.1246 0.4056 0.137 Uiso 1 1 calc R . .
H94 H 0.8195 0.1725 0.3472 0.137 Uiso 1 1 calc R . .
C79 C 0.6066(10) 0.0540(8) 0.2636(14) 0.119(6) Uani 1 1 d . . .
H95 H 0.5851 0.0824 0.3065 0.119 Uiso 1 1 calc R . .
H96 H 0.6139 0.0147 0.2981 0.119 Uiso 1 1 calc R . .
H97 H 0.5568 0.0390 0.1960 0.119 Uiso 1 1 calc R . .
C81 C 0.3332(19) 0.1930(13) 0.684(2) 0.192(12) Uani 1 1 d . . .
C82 C 0.3037(19) 0.1338(14) 0.612(2) 0.177(10) Uani 1 1 d . . .
C84 C 0.349(3) 0.0873(15) 0.472(2) 0.203(14) Uani 1 1 d . . .
C85 C 0.422(3) 0.098(2) 0.412(2) 0.28(2) Uani 1 1 d . . .
B1 B 1.2839(6) 0.4569(5) 0.3893(7) 0.0375(18) Uani 1 1 d . . .
B2 B 0.7303(7) 0.1014(5) 0.0008(8) 0.047(2) Uani 1 1 d . . .
H1 H 1.3482 0.4888 0.4257 0.045 Uiso 1 1 d . . .
H2 H 1.0893 0.6048 0.3500 0.048 Uiso 1 1 d . . .
H3 H 0.9100 0.4500 0.2047 0.058 Uiso 1 1 d . . .
H10 H 1.3559 0.6027 0.4514 0.051 Uiso 1 1 d . . .
H17 H 1.2302 0.3275 0.6625 0.053 Uiso 1 1 d . . .
H18 H 1.0014 0.2521 0.4200 0.048 Uiso 1 1 d . . .
H25 H 1.4354 0.4538 0.5794 0.053 Uiso 1 1 d . . .
H32 H 1.3349 0.3314 0.1200 0.064 Uiso 1 1 d . . .
H33 H 1.2328 0.4268 -0.0238 0.114 Uiso 1 1 d . . .
H40 H 1.2787 0.3063 0.3743 0.052 Uiso 1 1 d . . .
H47 H 0.8726 0.2869 0.1156 0.051 Uiso 1 1 d . . .
H48 H 0.7868 0.2973 -0.0558 0.056 Uiso 1 1 d . . .
H49 H 0.8678 0.3807 -0.1471 0.071 Uiso 1 1 d . . .
H50 H 1.0349 0.4554 -0.0618 0.065 Uiso 1 1 d . . .
H51 H 1.1149 0.4402 0.1107 0.051 Uiso 1 1 d . . .
H52 H 0.6664 0.0741 -0.0474 0.060 Uiso 1 1 d . . .
H53 H 0.8161 -0.0813 0.1507 0.089 Uiso 1 1 d . . .
H54 H 1.0310 0.0805 0.2792 0.093 Uiso 1 1 d . . .
H68 H 0.8888 0.1990 -0.2515 0.069 Uiso 1 1 d . . .
H69 H 1.0742 0.2706 0.0049 0.067 Uiso 1 1 d . . .
H76 H 0.6515 0.0670 -0.2313 0.083 Uiso 1 1 d . . .
H83 H 0.6450 0.2170 0.2567 0.069 Uiso 1 1 d . . .
H84 H 0.6884 0.3380 0.0849 0.081 Uiso 1 1 d . . .
H91 H 0.7324 0.0624 0.2142 0.069 Uiso 1 1 d . . .
H98 H 0.4029 0.2006 0.7332 0.206 Uiso 1 1 d . . .
H99 H 0.3372 0.2334 0.6514 0.206 Uiso 1 1 d . . .
H100 H 0.2924 0.1934 0.7347 0.206 Uiso 1 1 d . . .
H101 H 0.2332 0.1284 0.5773 0.209 Uiso 1 1 d . . .
H102 H 0.2992 0.0956 0.6590 0.209 Uiso 1 1 d . . .
H103 H 0.3468 0.0439 0.5019 0.214 Uiso 1 1 d . . .
H104 H 0.2837 0.0802 0.4238 0.214 Uiso 1 1 d . . .
H105 H 0.4870 0.1026 0.4590 0.246 Uiso 1 1 d . . .
H106 H 0.4039 0.0601 0.3592 0.246 Uiso 1 1 d . . .
H107 H 0.4237 0.1387 0.3806 0.246 Uiso 1 1 d . . .

loop_
_atom_site_aniso_label
_atom_site_aniso_U_11
_atom_site_aniso_U_22
_atom_site_aniso_U_33
_atom_site_aniso_U_23
_atom_site_aniso_U_13
_atom_site_aniso_U_12
Pd1 0.0303(3) 0.0354(3) 0.0350(3) 0.0024(2) 0.0071(2) 0.0095(2)
Pd2 0.0368(3) 0.0357(3) 0.0408(3) -0.0015(3) 0.0089(2) 0.0114(3)
O1 0.049(3) 0.040(3) 0.048(3) 0.012(2) 0.017(2) 0.020(2)
O2 0.055(3) 0.040(3) 0.047(3) 0.008(2) 0.016(3) 0.014(3)
O83 0.134(12) 0.180(15) 0.196(16) -0.034(13) -0.007(11) 0.082(11)
N11 0.035(3) 0.042(3) 0.040(3) 0.006(3) 0.014(3) 0.015(3)
N12 0.032(3) 0.038(3) 0.041(3) 0.001(3) 0.008(3) 0.010(3)
N21 0.032(3) 0.031(3) 0.040(3) -0.005(3) 0.011(3) 0.003(3)
N22 0.026(3) 0.044(4) 0.036(3) 0.003(3) 0.002(2) 0.010(3)
N31 0.049(4) 0.064(5) 0.047(4) 0.018(3) 0.020(3) 0.027(4)
N32 0.025(3) 0.036(3) 0.037(3) 0.000(3) 0.006(2) 0.005(2)
N41 0.035(3) 0.029(3) 0.039(3) -0.003(3) 0.008(3) 0.005(3)
N51 0.038(3) 0.032(3) 0.052(4) -0.005(3) -0.001(3) 0.006(3)
N52 0.036(3) 0.034(3) 0.051(4) -0.006(3) -0.003(3) 0.004(3)
N61 0.032(3) 0.039(3) 0.046(4) -0.005(3) 0.009(3) 0.001(3)
N62 0.047(4) 0.057(4) 0.037(3) 0.002(3) 0.006(3) 0.022(3)
N71 0.043(4) 0.046(4) 0.061(4) 0.001(3) 0.009(3) 0.018(3)
N72 0.036(3) 0.040(3) 0.050(4) -0.004(3) 0.008(3) 0.008(3)
C11 0.033(4) 0.042(4) 0.042(4) 0.000(3) 0.011(3) 0.015(3)
C12 0.038(4) 0.035(4) 0.044(4) -0.002(3) 0.007(3) 0.015(3)
C13 0.036(4) 0.032(4) 0.044(4) 0.010(3) 0.012(3) 0.010(3)
C14 0.037(4) 0.050(5) 0.056(5) 0.001(4) 0.013(4) 0.019(4)
C15 0.042(5) 0.086(8) 0.102(9) 0.045(7) 0.017(5) 0.013(5)
C16 0.044(5) 0.070(6) 0.091(7) 0.005(6) 0.018(5) 0.027(5)
C17 0.027(3) 0.034(4) 0.050(4) -0.006(3) -0.001(3) 0.002(3)
C18 0.084(8) 0.057(6) 0.112(10) -0.026(7) 0.042(8) -0.001(6)
C19 0.052(5) 0.078(7) 0.075(7) 0.004(6) 0.016(5) -0.021(5)
C21 0.040(4) 0.057(5) 0.036(4) 0.012(4) 0.011(3) 0.025(4)
C22 0.041(4) 0.050(5) 0.032(4) 0.002(3) 0.006(3) 0.009(4)
C23 0.038(4) 0.040(4) 0.046(4) 0.008(3) 0.014(3) 0.020(3)
C24 0.029(3) 0.035(4) 0.047(4) 0.004(3) 0.007(3) 0.003(3)
C25 0.073(6) 0.041(5) 0.069(6) 0.010(4) 0.023(5) 0.013(4)
C26 0.052(5) 0.060(5) 0.053(5) 0.003(4) 0.019(4) 0.012(4)
C27 0.034(4) 0.053(5) 0.034(4) -0.003(3) -0.002(3) 0.012(4)
C28 0.047(5) 0.071(6) 0.065(6) 0.007(5) -0.007(4) 0.016(5)
C29 0.048(5) 0.052(5) 0.048(5) -0.008(4) 0.011(4) 0.003(4)
C31 0.068(6) 0.071(6) 0.045(5) 0.014(4) 0.029(4) 0.039(5)
C32 0.051(5) 0.066(6) 0.055(5) 0.011(4) 0.026(4) 0.031(4)
C33 0.036(4) 0.044(4) 0.048(4) -0.006(4) 0.010(3) 0.017(3)
C34 0.129(11) 0.127(12) 0.064(7) 0.046(7) 0.051(7) 0.081(9)
C35 0.132(12) 0.084(9) 0.067(7) 0.031(6) 0.027(8) 0.021(8)
C36 0.190(17) 0.23(2) 0.107(11) 0.100(13) 0.107(12) 0.144(16)
C37 0.028(3) 0.048(4) 0.050(4) -0.003(4) 0.006(3) 0.012(3)
C38 0.060(5) 0.059(6) 0.058(5) 0.010(4) 0.012(4) 0.033(5)
C39 0.058(6) 0.051(5) 0.078(7) -0.005(5) 0.011(5) 0.021(5)
C42 0.039(4) 0.043(4) 0.038(4) 0.004(3) 0.001(3) 0.015(3)
C43 0.046(4) 0.051(5) 0.039(4) 0.002(4) 0.008(3) 0.012(4)
C44 0.045(4) 0.081(7) 0.040(4) 0.018(4) 0.007(4) 0.018(5)
C45 0.055(5) 0.056(5) 0.056(5) 0.025(4) 0.023(4) 0.019(4)
C46 0.029(3) 0.043(4) 0.055(5) 0.012(4) 0.015(3) 0.009(3)
C51 0.052(5) 0.037(4) 0.076(6) 0.015(4) 0.005(5) 0.016(4)
C52 0.039(5) 0.041(5) 0.114(9) 0.001(6) -0.007(5) 0.006(4)
C53 0.037(4) 0.042(5) 0.101(8) -0.003(5) 0.010(5) 0.011(4)
C54 0.049(5) 0.054(6) 0.106(9) 0.008(6) -0.009(6) 0.013(5)
C55 0.087(10) 0.163(17) 0.149(15) 0.089(13) -0.010(10) 0.026(10)
C56 0.064(8) 0.145(15) 0.155(15) 0.044(12) 0.005(9) 0.043(9)
C57 0.038(5) 0.036(4) 0.107(9) -0.020(5) -0.010(5) 0.003(4)
C58 0.057(15) 0.078(19) 0.15(3) 0.05(2) -0.018(18) -0.027(15)
C58A 0.020(8) 0.12(2) 0.100(17) -0.049(16) -0.011(9) 0.001(10)
C59 0.074(18) 0.11(2) 0.069(16) -0.030(17) -0.024(13) 0.028(18)
C59A 0.069(14) 0.040(10) 0.14(2) -0.043(14) 0.000(14) 0.010(10)
C61 0.057(5) 0.055(5) 0.039(4) -0.004(4) 0.013(4) 0.016(4)
C62 0.060(6) 0.062(6) 0.050(5) 0.001(4) 0.017(4) 0.021(5)
C63 0.058(5) 0.058(5) 0.041(4) -0.008(4) 0.003(4) 0.023(5)
C64 0.052(5) 0.064(6) 0.052(5) -0.007(4) 0.023(4) 0.012(4)
C65 0.052(6) 0.084(8) 0.096(8) -0.012(7) 0.009(6) 0.023(6)
C66 0.076(8) 0.107(10) 0.102(10) 0.023(8) 0.048(7) 0.016(7)
C67 0.086(7) 0.067(6) 0.046(5) -0.001(5) -0.004(5) 0.033(6)
C68 0.103(10) 0.138(13) 0.054(6) -0.010(7) 0.004(6) 0.041(9)
C69 0.072(7) 0.096(9) 0.076(7) -0.015(7) -0.013(6) 0.025(7)
C71 0.035(4) 0.040(4) 0.067(6) -0.006(4) 0.007(4) 0.007(3)
C72 0.054(5) 0.059(6) 0.061(6) -0.010(5) 0.022(4) 0.017(4)
C73 0.040(4) 0.054(5) 0.061(5) -0.008(4) 0.014(4) 0.009(4)
C74 0.048(5) 0.050(5) 0.117(9) 0.010(6) 0.027(6) 0.027(4)
C75 0.084(8) 0.065(7) 0.126(11) -0.007(7) 0.037(8) 0.040(6)
C76 0.101(9) 0.064(7) 0.109(10) 0.006(7) 0.008(8) 0.050(7)
C77 0.056(5) 0.059(6) 0.049(5) 0.000(4) 0.010(4) 0.014(5)
C78 0.129(13) 0.141(15) 0.084(10) 0.037(10) -0.019(9) -0.004(12)
C79 0.089(9) 0.122(12) 0.172(16) 0.087(12) 0.059(10) 0.044(9)
C81 0.16(2) 0.15(2) 0.27(3) -0.04(2) 0.04(2) 0.076(16)
C82 0.15(2) 0.18(3) 0.22(3) 0.02(2) 0.04(2) 0.090(19)
C84 0.30(4) 0.17(2) 0.111(18) -0.013(16) 0.00(2) 0.09(3)
C85 0.37(5) 0.46(6) 0.14(2) 0.04(3) 0.05(3) 0.32(5)
B1 0.027(4) 0.039(4) 0.049(5) 0.013(4) 0.012(3) 0.012(3)
B2 0.038(5) 0.048(5) 0.052(5) 0.002(4) 0.004(4) 0.015(4)

loop_
_atom_type_symbol
_atom_type_description
_atom_type_scat_dispersion_real
_atom_type_scat_dispersion_imag
_atom_type_scat_source
Pd Pd -0.9988 1.0072 'International Tables Vol C Tables 4.2.6.8 and 6.1.1.4'
O O 0.0106 0.0060 'International Tables Vol C Tables 4.2.6.8 and 6.1.1.4'
N N 0.0061 0.0033 'International Tables Vol C Tables 4.2.6.8 and 6.1.1.4'
C C 0.0033 0.0016 'International Tables Vol C Tables 4.2.6.8 and 6.1.1.4'
B B 0.0013 0.0007 'International Tables Vol C Tables 4.2.6.8 and 6.1.1.4'
H H 0.0000 0.0000 'International Tables Vol C Tables 4.2.6.8 and 6.1.1.4'

loop_
_geom_angle_atom_site_label_1
_geom_angle_atom_site_label_2
_geom_angle_atom_site_label_3
_geom_angle
_geom_angle_site_symmetry_1
_geom_angle_site_symmetry_3
_geom_angle_publ_flag
N11 Pd1 O1 167.8(2) . . ?
N11 Pd1 N21 85.2(2) . . ?
O1 Pd1 N21 94.8(2) . . ?
N11 Pd1 N41 91.2(2) . . ?
O1 Pd1 N41 88.4(2) . . ?
N21 Pd1 N41 176.1(2) . . ?
O2 Pd2 N61 159.8(2) . . ?
O2 Pd2 N51 111.7(3) . . ?
N61 Pd2 N51 88.1(3) . . ?
O2 Pd2 O1 42.0(2) . . ?
N61 Pd2 O1 117.9(2) . . ?
N51 Pd2 O1 153.5(3) . . ?
O2 O1 Pd1 119.0(4) . . ?
O2 O1 Pd2 66.2(3) . . ?
Pd1 O1 Pd2 132.7(3) . . ?
O1 O2 Pd2 71.8(3) . . ?
C84 O83 C82 119(2) . . ?
C11 N11 N12 106.6(6) . . ?
C11 N11 Pd1 136.3(5) . . ?
N12 N11 Pd1 116.8(5) . . ?
C13 N12 N11 109.8(6) . . ?
C13 N12 B1 131.9(6) . . ?
N11 N12 B1 117.9(6) . . ?
C21 N21 N22 107.9(6) . . ?
C21 N21 Pd1 136.1(5) . . ?
N22 N21 Pd1 115.9(5) . . ?
C23 N22 N21 108.9(6) . . ?
C23 N22 B1 131.4(6) . . ?
N21 N22 B1 119.4(6) . . ?
C31 N31 N32 105.5(7) . . ?
C33 N32 N31 110.2(6) . . ?
C33 N32 B1 135.1(7) . . ?
N31 N32 B1 114.3(6) . . ?
C42 N41 C46 119.3(7) . . ?
C42 N41 Pd1 122.2(5) . . ?
C46 N41 Pd1 118.5(5) . . ?
C51 N51 N52 110.4(6) . . ?
C51 N51 Pd2 127.8(5) . . ?
N52 N51 Pd2 121.5(5) . . ?
C53 N52 N51 109.0(7) . . ?
C53 N52 B2 130.1(7) . . ?
N51 N52 B2 120.9(6) . . ?
C61 N61 N62 106.8(6) . . ?
C61 N61 Pd2 129.8(5) . . ?
N62 N61 Pd2 123.0(5) . . ?
C63 N62 N61 108.7(7) . . ?
C63 N62 B2 132.2(8) . . ?
N61 N62 B2 118.5(6) . . ?
C71 N71 N72 106.2(8) . . ?
C73 N72 N71 111.1(7) . . ?
C73 N72 B2 134.3(8) . . ?
N71 N72 B2 113.8(7) . . ?
N11 C11 C12 109.6(6) . . ?
N11 C11 C14 121.6(7) . . ?
C12 C11 C14 128.8(7) . . ?
C11 C12 C13 106.4(7) . . ?
N12 C13 C12 107.8(6) . . ?
N12 C13 C17 125.3(7) . . ?
C12 C13 C17 126.6(7) . . ?
C15 C14 C11 112.3(7) . . ?
C15 C14 C16 111.7(8) . . ?
C11 C14 C16 110.7(7) . . ?
C18 C17 C19 111.0(9) . . ?
C18 C17 C13 111.5(7) . . ?
C19 C17 C13 112.2(7) . . ?
N21 C21 C22 108.8(7) . . ?
N21 C21 C24 121.1(6) . . ?
C22 C21 C24 130.0(7) . . ?
C23 C22 C21 106.8(7) . . ?
N22 C23 C22 107.6(7) . . ?
N22 C23 C27 122.8(7) . . ?
C22 C23 C27 129.6(7) . . ?
C21 C24 C25 110.8(7) . . ?
C21 C24 C26 110.5(7) . . ?
C25 C24 C26 110.6(7) . . ?
C23 C27 C28 110.2(7) . . ?
C23 C27 C29 112.3(7) . . ?
C28 C27 C29 111.3(7) . . ?
N31 C31 C32 111.7(8) . . ?
N31 C31 C34 120.6(9) . . ?
C32 C31 C34 127.6(9) . . ?
C33 C32 C31 105.0(8) . . ?
N32 C33 C32 107.5(8) . . ?
N32 C33 C37 125.7(7) . . ?
C32 C33 C37 126.8(8) . . ?
C35 C34 C36 119.6(14) . . ?
C35 C34 C31 113.6(11) . . ?
C36 C34 C31 110.7(10) . . ?
C33 C37 C38 110.9(7) . . ?
C33 C37 C39 112.4(7) . . ?
C38 C37 C39 109.8(7) . . ?
N41 C42 C43 122.6(8) . . ?
C44 C43 C42 117.7(8) . . ?
C45 C44 C43 119.9(8) . . ?
C44 C45 C46 119.9(8) . . ?
N41 C46 C45 120.7(7) . . ?
N51 C51 C52 106.9(8) . . ?
N51 C51 C54 123.7(8) . . ?
C52 C51 C54 129.4(9) . . ?
C53 C52 C51 106.8(9) . . ?
N52 C53 C52 106.6(8) . . ?
N52 C53 C57 123.5(9) . . ?
C52 C53 C57 129.8(9) . . ?
C55 C54 C51 113.4(10) . . ?
C55 C54 C56 112.7(12) . . ?
C51 C54 C56 108.7(11) . . ?
C59 C57 C58A 131.5(17) . . ?
C59 C57 C53 114.6(17) . . ?
C58A C57 C53 113.9(12) . . ?
C59 C57 C59A 44.5(18) . . ?
C58A C57 C59A 114.0(16) . . ?
C53 C57 C59A 110.3(11) . . ?
C59 C57 C58 117(2) . . ?
C58A C57 C58 46.5(16) . . ?
C53 C57 C58 104.8(13) . . ?
C59A C57 C58 76.9(19) . . ?
C58A C58 C57 58.5(17) . . ?
C58 C58A C57 75(2) . . ?
C59A C59 C57 84(3) . . ?
C59 C59A C57 51.3(17) . . ?
N61 C61 C62 110.8(8) . . ?
N61 C61 C64 120.7(7) . . ?
C62 C61 C64 128.5(8) . . ?
C63 C62 C61 105.0(8) . . ?
N62 C63 C62 108.5(8) . . ?
N62 C63 C67 122.1(9) . . ?
C62 C63 C67 129.3(9) . . ?
C65 C64 C66 109.2(10) . . ?
C65 C64 C61 112.0(9) . . ?
C66 C64 C61 112.6(9) . . ?
C63 C67 C69 112.7(8) . . ?
C63 C67 C68 109.1(10) . . ?
C69 C67 C68 109.5(10) . . ?
N71 C71 C72 110.3(8) . . ?
N71 C71 C74 119.8(9) . . ?
C72 C71 C74 129.9(9) . . ?
C71 C72 C73 107.2(8) . . ?
N72 C73 C72 105.3(9) . . ?
N72 C73 C77 127.4(8) . . ?
C72 C73 C77 127.2(9) . . ?
C71 C74 C76 112.7(9) . . ?
C71 C74 C75 111.5(10) . . ?
C76 C74 C75 110.5(9) . . ?
C73 C77 C78 111.3(9) . . ?
C73 C77 C79 111.4(9) . . ?
C78 C77 C79 110.7(11) . . ?
C81 C82 O83 112(3) . . ?
O83 C84 C85 114(3) . . ?
N32 B1 N22 110.8(7) . . ?
N32 B1 N12 109.9(6) . . ?
N22 B1 N12 106.5(6) . . ?
N72 B2 N52 112.3(7) . . ?
N72 B2 N62 110.7(7) . . ?
N52 B2 N62 108.4(7) . . ?

loop_
_geom_bond_atom_site_label_1
_geom_bond_atom_site_label_2
_geom_bond_distance
_geom_bond_site_symmetry_2
_geom_bond_publ_flag
Pd1 N11 1.992(6) . ?
Pd1 O1 1.993(5) . ?
Pd1 N21 2.007(6) . ?
Pd1 N41 2.027(6) . ?
Pd2 O2 1.968(6) . ?
Pd2 N61 2.028(7) . ?
Pd2 N51 2.042(6) . ?
Pd2 O1 2.044(5) . ?
O1 O2 1.439(8) . ?
O83 C84 1.33(3) . ?
O83 C82 1.41(3) . ?
N11 C11 1.336(10) . ?
N11 N12 1.396(8) . ?
N12 C13 1.323(10) . ?
N12 B1 1.569(11) . ?
N21 C21 1.325(10) . ?
N21 N22 1.394(8) . ?
N22 C23 1.353(10) . ?
N22 B1 1.551(11) . ?
N31 C31 1.312(11) . ?
N31 N32 1.393(9) . ?
N32 C33 1.361(10) . ?
N32 B1 1.531(11) . ?
N41 C42 1.343(9) . ?
N41 C46 1.346(10) . ?
N51 C51 1.323(11) . ?
N51 N52 1.353(8) . ?
N52 C53 1.355(11) . ?
N52 B2 1.541(12) . ?
N61 C61 1.330(11) . ?
N61 N62 1.384(9) . ?
N62 C63 1.351(11) . ?
N62 B2 1.553(13) . ?
N71 C71 1.324(11) . ?
N71 N72 1.378(10) . ?
N72 C73 1.365(11) . ?
N72 B2 1.544(12) . ?
C11 C12 1.382(10) . ?
C11 C14 1.516(10) . ?
C12 C13 1.396(10) . ?
C13 C17 1.510(10) . ?
C14 C15 1.500(13) . ?
C14 C16 1.523(13) . ?
C17 C18 1.503(13) . ?
C17 C19 1.503(13) . ?
C21 C22 1.407(10) . ?
C21 C24 1.498(10) . ?
C22 C23 1.382(11) . ?
C23 C27 1.501(10) . ?
C24 C25 1.514(12) . ?
C24 C26 1.536(12) . ?
C27 C28 1.519(12) . ?
C27 C29 1.521(12) . ?
C31 C32 1.414(13) . ?
C31 C34 1.524(14) . ?
C32 C33 1.378(12) . ?
C33 C37 1.488(12) . ?
C34 C35 1.423(18) . ?
C34 C36 1.519(19) . ?
C37 C38 1.516(11) . ?
C37 C39 1.536(12) . ?
C42 C43 1.381(11) . ?
C43 C44 1.380(12) . ?
C44 C45 1.370(12) . ?
C45 C46 1.376(12) . ?
C51 C52 1.411(12) . ?
C51 C54 1.487(13) . ?
C52 C53 1.399(14) . ?
C53 C57 1.508(12) . ?
C54 C55 1.478(18) . ?
C54 C56 1.51(2) . ?
C57 C59 1.26(3) . ?
C57 C58A 1.44(2) . ?
C57 C59A 1.60(2) . ?
C57 C58 1.63(3) . ?
C58 C58A 1.22(4) . ?
C59 C59A 1.13(4) . ?
C61 C62 1.388(12) . ?
C61 C64 1.511(12) . ?
C62 C63 1.389(13) . ?
C63 C67 1.500(13) . ?
C64 C65 1.495(15) . ?
C64 C66 1.498(15) . ?
C67 C69 1.506(16) . ?
C67 C68 1.566(16) . ?
C71 C72 1.390(14) . ?
C71 C74 1.500(13) . ?
C72 C73 1.392(13) . ?
C73 C77 1.491(14) . ?
C74 C76 1.509(16) . ?
C74 C75 1.540(16) . ?
C77 C78 1.491(15) . ?
C77 C79 1.511(15) . ?
C81 C82 1.40(3) . ?
C84 C85 1.43(5) . ?
